data_2021192
loop_
_publ_author_name
'Mao, Yimin'
'Zavalij, Peter Y.'

_publ_section_title
;
 Two furan-2,5-dicarboxylic acid solvates crystallized from
 dimethylformamide and dimethyl sulfoxide
;
_journal_issue 8
_journal_name_full 'Acta Crystallographica Section C'
_journal_page_first 986
_journal_page_last 990
_journal_paper_doi 10.1107/S2053229618010471
_journal_volume 74
_journal_year 2018
_chemical_formula_iupac 'C6 H4 O5, 2C3 H7 N O'
_chemical_formula_moiety 'C6 H4 O5, 2(C3 H7 N O)'
_chemical_formula_sum 'C12 H18 N2 O7'
_chemical_formula_weight 302.28
_chemical_name_systematic
;
Furan-2,5-dicarboxylic acid dimethylformamide disolvate
;
_space_group_crystal_system orthorhombic
_space_group_IT_number 60
_space_group_name_Hall '-P 2n 2ab'
_space_group_name_H-M_alt 'P b c n'
_symmetry_cell_setting orthorhombic
_symmetry_space_group_name_Hall '-P 2n 2ab'
_symmetry_space_group_name_H-M 'P b c n'
_atom_sites_solution_hydrogens difmap
_atom_sites_solution_primary direct
_atom_sites_solution_secondary difmap
_audit_creation_method 'SHELXL-2014 & ZCIF'
_cell_angle_alpha 90
_cell_angle_beta 90
_cell_angle_gamma 90
_cell_formula_units_Z 4
_cell_length_a 7.5583(7)
_cell_length_b 12.7016(11)
_cell_length_c 15.7903(14)
_cell_measurement_reflns_used 3053
_cell_measurement_temperature 150(2)
_cell_measurement_theta_max 23.5
_cell_measurement_theta_min 2.6
_cell_volume 1515.9(2)
_computing_cell_refinement
;
APEX2 (Bruker, 2010)
;
_computing_data_collection
;
APEX2 (Bruker, 2010)
;
_computing_data_reduction
;
APEX2 and SAINT (Bruker, 2010)
;
_computing_molecular_graphics
;
OLEX2 (Dolomanov <i>et al.</i>,  2009), Mercury (Macrae <i>et al.</i>,
2008)
and Marvin (ChemAxon, 2018)
;
_computing_publication_material
;
APEX2 (Bruker, 2010),
SHELXL2015 (Sheldrick, 2015b),
PLATON (Spek, 2009) and
publCIF (Westrip, 2010)
;
_computing_structure_refinement
;
SHELXL2017 (Sheldrick, 2015b)
;
_computing_structure_solution
;
SHELXS2015 (Sheldrick, 2015a)
;
_diffrn_ambient_temperature 150(2)
_diffrn_detector_area_resol_mean 8.333
_diffrn_measured_fraction_theta_full 1.000
_diffrn_measured_fraction_theta_max 1.000
_diffrn_measurement_device_type 'Bruker SMART APEXII CCD'
_diffrn_measurement_method '\f and \w scans'
_diffrn_radiation_monochromator graphite
_diffrn_radiation_type MoK\a
_diffrn_radiation_wavelength 0.71073
_diffrn_reflns_av_R_equivalents 0.0323
_diffrn_reflns_limit_h_max 9
_diffrn_reflns_limit_h_min -9
_diffrn_reflns_limit_k_max 15
_diffrn_reflns_limit_k_min -15
_diffrn_reflns_limit_l_max 19
_diffrn_reflns_limit_l_min -19
_diffrn_reflns_number 15185
_diffrn_reflns_theta_full 25.242
_diffrn_reflns_theta_max 26.485
_diffrn_reflns_theta_min 2.580
_exptl_absorpt_coefficient_mu 0.110
_exptl_absorpt_correction_T_max 0.995
_exptl_absorpt_correction_T_min 0.905
_exptl_absorpt_correction_type multi-scan
_exptl_absorpt_process_details
;
(SADABS; Sheldrick, 2008)
;
_exptl_crystal_colour colourless
_exptl_crystal_density_diffrn 1.324
_exptl_crystal_density_method 'not measured'
_exptl_crystal_description prism
_exptl_crystal_F_000 640
_exptl_crystal_size_max 0.19
_exptl_crystal_size_mid 0.15
_exptl_crystal_size_min 0.05
_refine_diff_density_max 0.174
_refine_diff_density_min -0.146
_refine_ls_extinction_coef 0.0025(6)
_refine_ls_extinction_expression Fc^*^=kFc[1+0.001xFc^2^\l^3^/sin(2\q)]^-1/4^
_refine_ls_extinction_method
;
SHELXL2017 (Sheldrick, 2015b)
;
_refine_ls_goodness_of_fit_ref 1.000
_refine_ls_hydrogen_treatment refall
_refine_ls_matrix_type full
_refine_ls_number_parameters 133
_refine_ls_number_reflns 1574
_refine_ls_number_restraints 0
_refine_ls_restrained_S_all 1.000
_refine_ls_R_factor_all 0.0427
_refine_ls_R_factor_gt 0.0301
_refine_ls_shift/su_max 0.000
_refine_ls_shift/su_mean 0.000
_refine_ls_structure_factor_coef Fsqd
_refine_ls_weighting_details 'w=1/[\s^2^(Fo^2^)+(0.0060P)^2^+0.6320P] where P=(Fo^2^+2Fc^2^)/3'
_refine_ls_weighting_scheme calc
_refine_ls_wR_factor_gt 0.0621
_refine_ls_wR_factor_ref 0.0665
_reflns_number_gt 1242
_reflns_number_total 1574
_reflns_threshold_expression 'I > 2\s(I)'
_cod_data_source_file qp3012sup1.cif
_cod_data_source_block I
_cod_database_code 2021192
_shelx_space_group_comment
;
The symmetry employed for this shelxl refinement is uniquely defined
by the following loop, which should always be used as a source of
symmetry information in preference to the above space-group names.
They are only intended as comments.
;
_shelx_estimated_absorpt_t_min 0.979
_shelx_estimated_absorpt_t_max 0.995

loop_
_space_group_symop_operation_xyz
'x, y, z'
'-x+1/2, -y+1/2, z+1/2'
'-x, y, -z+1/2'
'x+1/2, -y+1/2, -z'
'-x, -y, -z'
'x-1/2, y-1/2, -z-1/2'
'x, -y, z-1/2'
'-x-1/2, y-1/2, z'

loop_
_atom_site_type_symbol
_atom_site_label
_atom_site_fract_x
_atom_site_fract_y
_atom_site_fract_z
_atom_site_U_iso_or_equiv
_atom_site_adp_type
_atom_site_calc_flag
_atom_site_occupancy
O O1 1.000000 0.58236(8) 0.250000 0.0300(3) Uani d 1
H H1 0.8481(17) 0.3572(10) 0.2881(8) 0.035(4) Uiso d 1
C C1 0.91710(17) 0.41487(9) 0.27058(8) 0.0307(3) Uani d 1
C C2 0.87185(16) 0.51732(9) 0.28191(7) 0.0286(3) Uani d 1
C C3 0.71524(17) 0.56764(9) 0.31968(8) 0.0324(3) Uani d 1
O O2 0.69092(12) 0.66197(7) 0.32117(6) 0.0423(3) Uani d 1
O O3 0.60801(14) 0.49647(7) 0.35065(7) 0.0480(3) Uani d 1
H H3 0.504(3) 0.5251(15) 0.3738(12) 0.093(7) Uiso d 1
O O4 0.33028(12) 0.56295(7) 0.42123(6) 0.0439(3) Uani d 1
C C4 0.26531(18) 0.64791(10) 0.39776(9) 0.0347(3) Uani d 1
H H4 0.3123(18) 0.6863(11) 0.3475(9) 0.044(4) Uiso d 1
N N5 0.13253(14) 0.69539(8) 0.43592(7) 0.0343(3) Uani d 1
C C6 0.0592(2) 0.79398(12) 0.40392(12) 0.0485(4) Uani d 1
H H61 0.126(2) 0.8152(13) 0.3542(11) 0.068(5) Uiso d 1
H H62 -0.066(3) 0.7834(13) 0.3884(10) 0.068(5) Uiso d 1
H H63 0.068(2) 0.8482(14) 0.4489(11) 0.065(5) Uiso d 1
C C7 0.0510(2) 0.65109(14) 0.51110(11) 0.0489(4) Uani d 1
H H71 0.117(2) 0.5881(14) 0.5279(10) 0.064(5) Uiso d 1
H H72 0.052(2) 0.7064(14) 0.5575(11) 0.076(6) Uiso d 1
H H73 -0.072(2) 0.6331(13) 0.4989(10) 0.067(5) Uiso d 1

loop_
_atom_site_aniso_label
_atom_site_aniso_U_11
_atom_site_aniso_U_22
_atom_site_aniso_U_33
_atom_site_aniso_U_12
_atom_site_aniso_U_13
_atom_site_aniso_U_23
O1 0.0336(6) 0.0223(6) 0.0341(7) 0.000 0.0021(5) 0.000
C1 0.0376(7) 0.0233(6) 0.0311(7) -0.0019(5) 0.0036(5) 0.0013(5)
C2 0.0338(6) 0.0241(6) 0.0278(6) -0.0023(5) 0.0007(5) 0.0024(5)
C3 0.0360(7) 0.0277(7) 0.0334(7) 0.0019(5) 0.0009(5) 0.0018(5)
O2 0.0448(5) 0.0251(5) 0.0570(6) 0.0065(4) 0.0081(5) 0.0021(4)
O3 0.0456(6) 0.0288(5) 0.0697(7) 0.0025(4) 0.0260(5) 0.0042(5)
O4 0.0433(5) 0.0352(5) 0.0531(6) 0.0089(4) 0.0116(5) 0.0008(4)
C4 0.0369(7) 0.0330(7) 0.0343(7) -0.0035(6) 0.0004(6) -0.0038(6)
N5 0.0358(6) 0.0313(6) 0.0359(6) 0.0039(5) -0.0012(5) -0.0003(5)
C6 0.0470(9) 0.0383(8) 0.0601(11) 0.0076(7) -0.0049(8) 0.0064(8)
C7 0.0494(10) 0.0467(9) 0.0505(10) 0.0124(8) 0.0147(8) 0.0060(8)

loop_
_atom_type_symbol
_atom_type_description
_atom_type_scat_dispersion_real
_atom_type_scat_dispersion_imag
_atom_type_scat_source
C C 0.0033 0.0016 'International Tables Vol C Tables 4.2.6.8 and 6.1.1.4'
H H 0.0000 0.0000 'International Tables Vol C Tables 4.2.6.8 and 6.1.1.4'
O O 0.0106 0.0060 'International Tables Vol C Tables 4.2.6.8 and 6.1.1.4'
N N 0.0061 0.0033 'International Tables Vol C Tables 4.2.6.8 and 6.1.1.4'

loop_
_geom_angle_atom_site_label_1
_geom_angle_atom_site_label_2
_geom_angle_atom_site_label_3
_geom_angle_site_symmetry_1
_geom_angle_site_symmetry_3
_geom_angle
C2 O1 C2 . 3_755 105.77(12)
C2 C1 C1 . 3_755 106.52(7)
C2 C1 H1 . . 124.6(8)
C1 C1 H1 3_755 . 128.9(8)
C1 C2 O1 . . 110.59(11)
C1 C2 C3 . . 132.26(11)
O1 C2 C3 . . 117.14(10)
O2 C3 O3 . . 125.55(12)
O2 C3 C2 . . 123.99(11)
O3 C3 C2 . . 110.46(10)
C3 O3 H3 . . 113.3(12)
O4 C4 N5 . . 124.24(13)
O4 C4 H4 . . 121.4(8)
N5 C4 H4 . . 114.3(8)
C4 N5 C7 . . 121.37(12)
C4 N5 C6 . . 121.59(13)
C7 N5 C6 . . 117.03(12)
N5 C6 H61 . . 108.8(10)
N5 C6 H62 . . 109.5(10)
H61 C6 H62 . . 109.4(14)
N5 C6 H63 . . 108.8(10)
H61 C6 H63 . . 110.6(14)
H62 C6 H63 . . 109.8(14)
N5 C7 H71 . . 108.7(10)
N5 C7 H72 . . 108.5(10)
H71 C7 H72 . . 111.4(14)
N5 C7 H73 . . 109.5(10)
H71 C7 H73 . . 110.4(14)
H72 C7 H73 . . 108.3(14)

loop_
_geom_bond_atom_site_label_1
_geom_bond_atom_site_label_2
_geom_bond_site_symmetry_2
_geom_bond_distance
O1 C2 . 1.3691(13)
O1 C2 3_755 1.3692(13)
C1 C2 . 1.3574(16)
C1 C1 3_755 1.412(2)
C1 H1 . 0.941(13)
C2 C3 . 1.4716(17)
C3 O2 . 1.2124(14)
C3 O3 . 1.3088(15)
O3 H3 . 0.94(2)
O4 C4 . 1.2422(16)
C4 N5 . 1.3168(16)
C4 H4 . 0.996(14)
N5 C7 . 1.4512(18)
N5 C6 . 1.4597(18)
C6 H61 . 0.970(18)
C6 H62 . 0.985(18)
C6 H63 . 0.991(17)
C7 H71 . 0.980(17)
C7 H72 . 1.015(18)
C7 H73 . 0.979(18)

loop_
_geom_hbond_atom_site_label_D
_geom_hbond_atom_site_label_H
_geom_hbond_atom_site_label_A
_geom_hbond_distance_DH
_geom_hbond_distance_HA
_geom_hbond_distance_DA
_geom_hbond_angle_DHA
_geom_hbond_publ_flag
O3 H3 O4 0.94(2) 1.59(2) 2.5223(13) 173.2(19) yes

loop_
_geom_torsion_atom_site_label_1
_geom_torsion_atom_site_label_2
_geom_torsion_atom_site_label_3
_geom_torsion_atom_site_label_4
_geom_torsion_site_symmetry_1
_geom_torsion
C1 C1 C2 O1 3_755 0.09(17)
C1 C1 C2 C3 3_755 179.15(13)
C2 O1 C2 C1 3_755 -0.04(7)
C2 O1 C2 C3 3_755 -179.26(13)
C1 C2 C3 O2 . -176.15(14)
O1 C2 C3 O2 . 2.86(18)
C1 C2 C3 O3 . 3.7(2)
O1 C2 C3 O3 . -177.30(10)
O4 C4 N5 C7 . 0.7(2)
O4 C4 N5 C6 . -178.45(13)

_cod_database_fobs_code 2021192
